data_7214259
loop_
_publ_author_name
'Zhang, Xiutang'
'Fan, Liming'
'Zhang, Wei'
'Fan, Weiliu'
'Sun, Liming'
'Zhao, Xian'

_publ_section_title
;
 Syntheses, structures, and magnetic properties of five coordination
 polymers constructed from biphenyl-3,4&#x2032;,5-tricarboxylic acid and
 (bis)imidazole linkers
;
_journal_issue 15
_journal_name_full CrystEngComm
_journal_page_first 3203
_journal_paper_doi 10.1039/c3ce42565g
_journal_volume 16
_journal_year 2014
_chemical_formula_moiety 'C29 H22 Co2 N4 O7, H2 O'
_chemical_formula_sum 'C29 H24 Co2 N4 O8'
_chemical_formula_weight 674.38
_chemical_name_systematic
; 
 ? 
;
_space_group_IT_number 14
_symmetry_cell_setting monoclinic
_symmetry_space_group_name_Hall '-P 2yn'
_symmetry_space_group_name_H-M 'P 1 21/n 1'
_atom_sites_solution_hydrogens geom
_atom_sites_solution_primary direct
_atom_sites_solution_secondary difmap
_audit_creation_method SHELXL-97
_cell_angle_alpha 90.00
_cell_angle_beta 100.761(4)
_cell_angle_gamma 90.00
_cell_formula_units_Z 4
_cell_length_a 12.337(2)
_cell_length_b 11.051(2)
_cell_length_c 21.819(4)
_cell_measurement_reflns_used 1666
_cell_measurement_temperature 296(2)
_cell_measurement_theta_max 22.16
_cell_measurement_theta_min 2.49
_cell_volume 2922.4(9)
_computing_cell_refinement 'Bruker SMART'
_computing_data_collection 'Bruker SMART'
_computing_data_reduction 'Bruker SAINT'
_computing_molecular_graphics 'Bruker SHELXTL'
_computing_publication_material 'Bruker SHELXTL'
_computing_structure_refinement 'SHELXL-97 (Sheldrick, 1997)'
_computing_structure_solution 'SHELXS-97 (Sheldrick, 1990)'
_diffrn_ambient_temperature 296(2)
_diffrn_measured_fraction_theta_full 0.999
_diffrn_measured_fraction_theta_max 0.999
_diffrn_measurement_device_type 'CCD area detector'
_diffrn_measurement_method 'phi and omega scans'
_diffrn_radiation_monochromator graphite
_diffrn_radiation_source 'fine-focus sealed tube'
_diffrn_radiation_type MoK\a
_diffrn_radiation_wavelength 0.71073
_diffrn_reflns_av_R_equivalents 0.0673
_diffrn_reflns_av_sigmaI/netI 0.0788
_diffrn_reflns_limit_h_max 14
_diffrn_reflns_limit_h_min -14
_diffrn_reflns_limit_k_max 13
_diffrn_reflns_limit_k_min -13
_diffrn_reflns_limit_l_max 25
_diffrn_reflns_limit_l_min -16
_diffrn_reflns_number 14729
_diffrn_reflns_theta_full 25.00
_diffrn_reflns_theta_max 25.00
_diffrn_reflns_theta_min 1.77
_diffrn_standards_number 0
_exptl_absorpt_coefficient_mu 1.192
_exptl_absorpt_correction_T_max 0.9212
_exptl_absorpt_correction_T_min 0.6736
_exptl_absorpt_correction_type multi-scan
_exptl_absorpt_process_details '(SADABS; Bruker, 2001)'
_exptl_crystal_colour red
_exptl_crystal_density_diffrn 1.533
_exptl_crystal_density_method 'not measured'
_exptl_crystal_description block
_exptl_crystal_F_000 1376
_exptl_crystal_size_max 0.36
_exptl_crystal_size_mid 0.15
_exptl_crystal_size_min 0.07
_refine_diff_density_max 0.498
_refine_diff_density_min -0.752
_refine_diff_density_rms 0.090
_refine_ls_extinction_method none
_refine_ls_goodness_of_fit_ref 1.001
_refine_ls_hydrogen_treatment mixed
_refine_ls_matrix_type full
_refine_ls_number_parameters 397
_refine_ls_number_reflns 5133
_refine_ls_number_restraints 40
_refine_ls_restrained_S_all 1.011
_refine_ls_R_factor_all 0.0811
_refine_ls_R_factor_gt 0.0470
_refine_ls_shift/su_max 0.001
_refine_ls_shift/su_mean 0.000
_refine_ls_structure_factor_coef Fsqd
_refine_ls_weighting_details 'calc w=1/[\s^2^(Fo^2^)+(0.0430P)^2^+1.8129P] where P=(Fo^2^+2Fc^2^)/3'
_refine_ls_weighting_scheme calc
_refine_ls_wR_factor_gt 0.0971
_refine_ls_wR_factor_ref 0.1138
_reflns_number_gt 3497
_reflns_number_total 5133
_reflns_threshold_expression >2sigma(I)
_cod_data_source_file c3ce42565g.cif
_cod_data_source_block z
_cod_depositor_comments
;
The following automatic conversions were performed:

'_symmetry_cell_setting' value 'Monoclinic' changed to 'monoclinic'
according to
/usr/data/users/saulius/crontab/automatic-downloads/current/RSC/lib/dictionaries/cif_core.dic
dictionary named 'cif_core.dic' version 2.4.2 from 2011-04-26.

Automatic conversion script
Id: cif_fix_values 2281 2013-09-26 08:29:07Z andrius 
;
_cod_original_cell_volume 2922.3(9)
_cod_original_sg_symbol_H-M P2(1)/n
_cod_database_code 7214259

loop_
_symmetry_equiv_pos_as_xyz
'x, y, z'
'-x+1/2, y+1/2, -z+1/2'
'-x, -y, -z'
'x-1/2, -y-1/2, z-1/2'

loop_
_atom_site_label
_atom_site_type_symbol
_atom_site_fract_x
_atom_site_fract_y
_atom_site_fract_z
_atom_site_U_iso_or_equiv
_atom_site_adp_type
_atom_site_occupancy
_atom_site_symmetry_multiplicity
_atom_site_calc_flag
_atom_site_refinement_flags
C1 C 0.9452(4) 0.6971(4) 0.44041(18) 0.0210(10) Uani 1 1 d .
C2 C 0.9699(3) 0.5827(4) 0.40903(18) 0.0197(9) Uani 1 1 d .
C3 C 1.0364(3) 0.5881(4) 0.36409(19) 0.0238(10) Uani 1 1 d .
H3 H 1.0618 0.6629 0.3533 0.029 Uiso 1 1 calc R
C4 C 1.0657(3) 0.4846(4) 0.33487(19) 0.0234(10) Uani 1 1 d .
C5 C 1.0340(3) 0.3734(4) 0.35520(18) 0.0227(10) Uani 1 1 d .
H5 H 1.0583 0.3028 0.3389 0.027 Uiso 1 1 calc R
C6 C 0.9666(3) 0.3655(3) 0.39938(17) 0.0174(9) Uani 1 1 d .
C7 C 0.9315(3) 0.4704(4) 0.42489(18) 0.0197(9) Uani 1 1 d .
H7 H 0.8825 0.4657 0.4524 0.024 Uiso 1 1 calc R
C8 C 0.9324(4) 0.2433(4) 0.41864(18) 0.0208(10) Uani 1 1 d .
C9 C 1.1294(4) 0.4959(4) 0.2839(2) 0.0248(10) Uani 1 1 d .
C10 C 1.1075(4) 0.5900(4) 0.2410(2) 0.0320(11) Uani 1 1 d .
H10 H 1.0532 0.6461 0.2452 0.038 Uiso 1 1 calc R
C11 C 1.1638(4) 0.6028(4) 0.1924(2) 0.0292(11) Uani 1 1 d .
H11 H 1.1465 0.6662 0.1643 0.035 Uiso 1 1 calc R
C12 C 1.2455(3) 0.5217(4) 0.18535(18) 0.0224(10) Uani 1 1 d .
C13 C 1.2685(4) 0.4265(4) 0.2278(2) 0.0335(12) Uani 1 1 d .
H13 H 1.3230 0.3706 0.2235 0.040 Uiso 1 1 calc R
C14 C 1.2115(4) 0.4145(4) 0.2761(2) 0.0316(11) Uani 1 1 d .
H14 H 1.2282 0.3506 0.3039 0.038 Uiso 1 1 calc R
C15 C 1.3051(3) 0.5344(4) 0.1318(2) 0.0243(10) Uani 1 1 d .
C16 C 0.6240(4) 0.7440(5) 0.4300(2) 0.0430(14) Uani 1 1 d .
H16 H 0.6608 0.6719 0.4257 0.052 Uiso 1 1 calc R
C17 C 0.4976(5) 0.8797(7) 0.4204(4) 0.086(2) Uani 1 1 d .
H17 H 0.4313 0.9211 0.4091 0.103 Uiso 1 1 calc R
C18 C 0.5897(5) 0.9213(6) 0.4569(3) 0.069(2) Uani 1 1 d .
H18 H 0.5978 0.9977 0.4750 0.083 Uiso 1 1 calc R
C19 C 0.4426(5) 0.6853(6) 0.3616(3) 0.078(2) Uani 1 1 d .
H19A H 0.4398 0.7089 0.3185 0.093 Uiso 1 1 calc R
H19B H 0.3691 0.6942 0.3709 0.093 Uiso 1 1 calc R
C20 C 0.4778(5) 0.5551(7) 0.3700(3) 0.0669(11) Uani 1 1 d U
C21 C 0.4393(6) 0.4811(7) 0.4118(3) 0.0737(11) Uani 1 1 d U
H21 H 0.3872 0.5099 0.4341 0.088 Uiso 1 1 calc R
C22 C 0.4776(5) 0.3649(7) 0.4207(3) 0.0759(12) Uani 1 1 d U
H22 H 0.4519 0.3162 0.4497 0.091 Uiso 1 1 calc R
C23 C 0.5534(5) 0.3178(7) 0.3877(3) 0.0717(11) Uani 1 1 d U
H23 H 0.5782 0.2386 0.3941 0.086 Uiso 1 1 calc R
C24 C 0.5916(5) 0.3917(7) 0.3447(3) 0.0652(11) Uani 1 1 d U
C25 C 0.5535(5) 0.5090(6) 0.3365(3) 0.0635(11) Uani 1 1 d U
H25 H 0.5792 0.5584 0.3077 0.076 Uiso 1 1 calc R
C26 C 0.6785(5) 0.3407(6) 0.3123(2) 0.0634(18) Uani 1 1 d .
H26A H 0.7500 0.3507 0.3391 0.076 Uiso 1 1 calc R
H26B H 0.6656 0.2546 0.3061 0.076 Uiso 1 1 calc R
C27 C 0.7293(5) 0.4899(6) 0.1737(3) 0.0648(19) Uani 1 1 d .
H27 H 0.7710 0.5319 0.1493 0.078 Uiso 1 1 calc R
C28 C 0.7654(5) 0.4555(6) 0.2334(3) 0.076(2) Uani 1 1 d .
H28 H 0.8350 0.4697 0.2572 0.091 Uiso 1 1 calc R
C29 C 0.5981(4) 0.3973(5) 0.2026(2) 0.0422(13) Uani 1 1 d .
H29 H 0.5300 0.3613 0.2027 0.051 Uiso 1 1 calc R
Co1 Co 0.99409(5) 0.97392(5) 0.42856(3) 0.01918(16) Uani 1 1 d .
Co2 Co 0.82556(5) 0.84153(5) 0.51605(3) 0.02218(17) Uani 1 1 d .
N1 N 0.6688(3) 0.8353(4) 0.46343(18) 0.0343(10) Uani 1 1 d .
N2 N 0.5195(3) 0.7654(5) 0.4028(2) 0.0515(13) Uani 1 1 d .
N3 N 0.6817(3) 0.3968(4) 0.25176(18) 0.0444(11) Uani 1 1 d .
N4 N 0.6235(3) 0.4543(3) 0.15456(17) 0.0309(9) Uani 1 1 d .
O1 O 1.0040(2) 0.7870(3) 0.43382(13) 0.0276(7) Uani 1 1 d .
O2 O 0.8684(2) 0.6955(2) 0.47174(13) 0.0262(7) Uani 1 1 d .
O3 O 0.8381(2) 0.2265(3) 0.42918(13) 0.0295(7) Uani 1 1 d .
O4 O 1.0067(2) 0.1606(2) 0.42177(12) 0.0218(7) Uani 1 1 d .
O5 O 1.3797(2) 0.4611(3) 0.12653(13) 0.0271(7) Uani 1 1 d .
O6 O 1.2726(2) 0.6216(3) 0.09485(14) 0.0339(8) Uani 1 1 d .
O7 O 0.8861(2) 0.9938(2) 0.49005(13) 0.0210(7) Uani 1 1 d D
H7A H 0.844(4) 1.050(3) 0.478(3) 0.080 Uiso 1 1 d D
O1W O 0.7617(4) 0.7339(6) 0.9589(3) 0.1011(18) Uani 1 1 d D
H1WA H 0.753(4) 0.801(3) 0.974(3) 0.080 Uiso 1 1 d D
H1WB H 0.705(2) 0.703(4) 0.940(3) 0.080 Uiso 1 1 d D

loop_
_atom_site_aniso_label
_atom_site_aniso_U_11
_atom_site_aniso_U_22
_atom_site_aniso_U_33
_atom_site_aniso_U_23
_atom_site_aniso_U_13
_atom_site_aniso_U_12
C1 0.030(3) 0.018(2) 0.014(2) 0.0002(18) 0.0012(19) 0.0038(19)
C2 0.023(2) 0.019(2) 0.018(2) 0.0008(18) 0.0055(18) 0.0039(18)
C3 0.033(3) 0.016(2) 0.026(2) 0.0014(19) 0.013(2) -0.0031(19)
C4 0.030(2) 0.020(2) 0.025(2) 0.0010(19) 0.017(2) -0.0004(19)
C5 0.031(3) 0.016(2) 0.023(2) -0.0003(18) 0.012(2) 0.0046(19)
C6 0.023(2) 0.017(2) 0.013(2) 0.0041(17) 0.0040(17) 0.0029(18)
C7 0.023(2) 0.020(2) 0.019(2) -0.0022(18) 0.0104(18) 0.0010(19)
C8 0.026(3) 0.020(2) 0.017(2) -0.0009(18) 0.0063(19) -0.0011(19)
C9 0.029(2) 0.021(3) 0.028(3) -0.0004(19) 0.017(2) -0.0034(19)
C10 0.041(3) 0.024(3) 0.038(3) 0.008(2) 0.026(2) 0.011(2)
C11 0.040(3) 0.024(3) 0.028(3) 0.008(2) 0.016(2) 0.003(2)
C12 0.024(2) 0.029(3) 0.018(2) 0.0062(19) 0.0126(18) 0.002(2)
C13 0.036(3) 0.036(3) 0.035(3) 0.003(2) 0.022(2) 0.013(2)
C14 0.045(3) 0.028(3) 0.027(3) 0.012(2) 0.019(2) 0.007(2)
C15 0.026(2) 0.026(3) 0.025(2) 0.001(2) 0.015(2) -0.003(2)
C16 0.030(3) 0.057(4) 0.041(3) -0.017(3) 0.004(2) 0.005(3)
C17 0.039(4) 0.090(6) 0.121(6) -0.020(5) -0.005(4) 0.026(4)
C18 0.040(4) 0.058(4) 0.102(5) -0.016(4) -0.006(4) 0.013(3)
C19 0.049(4) 0.108(6) 0.067(5) -0.033(4) -0.011(3) 0.005(4)
C20 0.069(2) 0.090(3) 0.041(2) -0.014(2) 0.0081(18) -0.030(2)
C21 0.077(2) 0.096(3) 0.048(2) -0.013(2) 0.0118(18) -0.030(2)
C22 0.082(2) 0.097(3) 0.050(2) -0.007(2) 0.0134(18) -0.032(2)
C23 0.079(2) 0.092(3) 0.043(2) -0.006(2) 0.0106(18) -0.030(2)
C24 0.072(2) 0.087(3) 0.036(2) -0.007(2) 0.0071(18) -0.031(2)
C25 0.067(2) 0.087(3) 0.036(2) -0.011(2) 0.0068(17) -0.031(2)
C26 0.080(5) 0.077(5) 0.029(3) 0.015(3) -0.002(3) 0.003(4)
C27 0.043(3) 0.087(5) 0.059(4) 0.028(4) -0.005(3) -0.022(3)
C28 0.042(4) 0.100(6) 0.075(5) 0.026(4) -0.016(3) -0.021(4)
C29 0.035(3) 0.056(4) 0.033(3) 0.010(3) 0.000(2) -0.008(3)
Co1 0.0271(3) 0.0145(3) 0.0186(3) -0.0010(2) 0.0109(2) -0.0022(3)
Co2 0.0277(3) 0.0179(3) 0.0248(3) -0.0044(3) 0.0150(3) -0.0025(3)
N1 0.029(2) 0.040(3) 0.036(2) -0.005(2) 0.0120(18) 0.003(2)
N2 0.030(3) 0.074(4) 0.048(3) -0.017(3) 0.001(2) 0.006(2)
N3 0.044(3) 0.053(3) 0.030(2) 0.007(2) -0.008(2) 0.003(2)
N4 0.032(2) 0.034(2) 0.025(2) 0.0023(18) 0.0022(17) 0.0012(18)
O1 0.0423(19) 0.0130(16) 0.0317(18) -0.0043(13) 0.0179(15) -0.0038(14)
O2 0.0296(17) 0.0211(17) 0.0326(18) -0.0075(13) 0.0175(15) -0.0016(13)
O3 0.0291(18) 0.0243(18) 0.0384(19) 0.0071(14) 0.0148(15) 0.0008(14)
O4 0.0286(17) 0.0143(15) 0.0255(17) 0.0030(13) 0.0129(13) 0.0011(13)
O5 0.0324(18) 0.0272(18) 0.0269(17) 0.0058(14) 0.0189(14) 0.0056(14)
O6 0.0360(18) 0.035(2) 0.0370(19) 0.0117(16) 0.0239(15) 0.0112(15)
O7 0.0261(17) 0.0180(17) 0.0211(16) 0.0007(12) 0.0101(13) 0.0024(12)
O1W 0.064(3) 0.154(6) 0.090(4) -0.018(4) 0.026(3) -0.036(3)

loop_
_atom_type_symbol
_atom_type_description
_atom_type_scat_dispersion_real
_atom_type_scat_dispersion_imag
_atom_type_scat_source
C C 0.0033 0.0016 'International Tables Vol C Tables 4.2.6.8 and 6.1.1.4'
H H 0.0000 0.0000 'International Tables Vol C Tables 4.2.6.8 and 6.1.1.4'
N N 0.0061 0.0033 'International Tables Vol C Tables 4.2.6.8 and 6.1.1.4'
O O 0.0106 0.0060 'International Tables Vol C Tables 4.2.6.8 and 6.1.1.4'
Co Co 0.3494 0.9721 'International Tables Vol C Tables 4.2.6.8 and 6.1.1.4'

loop_
_geom_angle_atom_site_label_1
_geom_angle_atom_site_label_2
_geom_angle_atom_site_label_3
_geom_angle
_geom_angle_site_symmetry_1
_geom_angle_site_symmetry_3
O1 C1 O2 125.4(4) . .
O1 C1 C2 116.4(4) . .
O2 C1 C2 118.1(4) . .
C3 C2 C7 119.0(4) . .
C3 C2 C1 118.9(4) . .
C7 C2 C1 122.0(4) . .
C4 C3 C2 121.7(4) . .
C4 C3 H3 119.1 . .
C2 C3 H3 119.1 . .
C5 C4 C3 117.9(4) . .
C5 C4 C9 122.4(4) . .
C3 C4 C9 119.6(4) . .
C6 C5 C4 121.3(4) . .
C6 C5 H5 119.3 . .
C4 C5 H5 119.3 . .
C5 C6 C7 119.8(4) . .
C5 C6 C8 119.3(4) . .
C7 C6 C8 120.9(4) . .
C6 C7 C2 119.8(4) . .
C6 C7 H7 120.1 . .
C2 C7 H7 120.1 . .
O3 C8 O4 124.5(4) . .
O3 C8 C6 120.7(4) . .
O4 C8 C6 114.8(4) . .
C14 C9 C10 117.1(4) . .
C14 C9 C4 122.6(4) . .
C10 C9 C4 120.3(4) . .
C11 C10 C9 122.1(4) . .
C11 C10 H10 119.0 . .
C9 C10 H10 119.0 . .
C10 C11 C12 120.2(4) . .
C10 C11 H11 119.9 . .
C12 C11 H11 119.9 . .
C11 C12 C13 118.5(4) . .
C11 C12 C15 120.1(4) . .
C13 C12 C15 121.3(4) . .
C14 C13 C12 120.7(4) . .
C14 C13 H13 119.7 . .
C12 C13 H13 119.7 . .
C13 C14 C9 121.3(4) . .
C13 C14 H14 119.3 . .
C9 C14 H14 119.3 . .
O5 C15 O6 125.8(4) . .
O5 C15 C12 119.2(4) . .
O6 C15 C12 115.0(4) . .
N1 C16 N2 112.5(5) . .
N1 C16 H16 123.7 . .
N2 C16 H16 123.7 . .
C18 C17 N2 107.1(5) . .
C18 C17 H17 126.4 . .
N2 C17 H17 126.4 . .
C17 C18 N1 109.7(6) . .
C17 C18 H18 125.1 . .
N1 C18 H18 125.1 . .
N2 C19 C20 111.2(5) . .
N2 C19 H19A 109.4 . .
C20 C19 H19A 109.4 . .
N2 C19 H19B 109.4 . .
C20 C19 H19B 109.4 . .
H19A C19 H19B 108.0 . .
C21 C20 C25 118.9(7) . .
C21 C20 C19 121.4(7) . .
C25 C20 C19 119.7(6) . .
C22 C21 C20 119.9(7) . .
C22 C21 H21 120.1 . .
C20 C21 H21 120.1 . .
C21 C22 C23 121.8(7) . .
C21 C22 H22 119.1 . .
C23 C22 H22 119.1 . .
C22 C23 C24 118.6(7) . .
C22 C23 H23 120.7 . .
C24 C23 H23 120.7 . .
C25 C24 C23 119.3(7) . .
C25 C24 C26 123.2(6) . .
C23 C24 C26 117.4(7) . .
C24 C25 C20 121.6(6) . .
C24 C25 H25 119.2 . .
C20 C25 H25 119.2 . .
N3 C26 C24 114.1(5) . .
N3 C26 H26A 108.7 . .
C24 C26 H26A 108.7 . .
N3 C26 H26B 108.7 . .
C24 C26 H26B 108.7 . .
H26A C26 H26B 107.6 . .
C28 C27 N4 110.0(5) . .
C28 C27 H27 125.0 . .
N4 C27 H27 125.0 . .
N3 C28 C27 106.9(5) . .
N3 C28 H28 126.6 . .
C27 C28 H28 126.6 . .
N4 C29 N3 112.2(5) . .
N4 C29 H29 123.9 . .
N3 C29 H29 123.9 . .
O1 Co1 O7 96.23(11) . .
O1 Co1 O4 172.09(11) . 1_565
O7 Co1 O4 90.37(11) . 1_565
O1 Co1 N4 88.24(13) . 2_655
O7 Co1 N4 98.37(13) . 2_655
O4 Co1 N4 95.13(13) 1_565 2_655
O1 Co1 O7 95.54(11) . 3_776
O7 Co1 O7 82.60(12) . 3_776
O4 Co1 O7 80.95(10) 1_565 3_776
N4 Co1 O7 175.98(13) 2_655 3_776
O1 Co1 O5 85.61(11) . 2_755
O7 Co1 O5 173.36(11) . 2_755
O4 Co1 O5 87.35(11) 1_565 2_755
N4 Co1 O5 88.05(13) 2_655 2_755
O7 Co1 O5 90.88(11) 3_776 2_755
O7 Co2 O6 106.12(12) . 4_576
O7 Co2 O2 113.68(12) . .
O6 Co2 O2 137.73(13) 4_576 .
O7 Co2 N1 103.62(14) . .
O6 Co2 N1 93.59(14) 4_576 .
O2 Co2 N1 90.51(14) . .
O7 Co2 O4 80.02(11) . 3_766
O6 Co2 O4 83.97(11) 4_576 3_766
O2 Co2 O4 89.26(11) . 3_766
N1 Co2 O4 176.10(13) . 3_766
C16 N1 C18 105.2(4) . .
C16 N1 Co2 126.4(3) . .
C18 N1 Co2 128.4(4) . .
C16 N2 C17 105.4(5) . .
C16 N2 C19 128.5(5) . .
C17 N2 C19 126.1(5) . .
C29 N3 C28 106.2(4) . .
C29 N3 C26 125.1(5) . .
C28 N3 C26 128.7(5) . .
C29 N4 C27 104.7(4) . .
C29 N4 Co1 120.6(3) . 2_645
C27 N4 Co1 134.7(4) . 2_645
C1 O1 Co1 140.1(3) . .
C1 O2 Co2 122.7(3) . .
C8 O4 Co1 130.3(3) . 1_545
C8 O4 Co2 127.2(3) . 3_766
Co1 O4 Co2 91.12(10) 1_545 3_766
C15 O5 Co1 129.4(3) . 2_745
C15 O6 Co2 125.8(3) . 4_675
Co2 O7 Co1 114.88(13) . .
Co2 O7 Co1 98.35(12) . 3_776
Co1 O7 Co1 97.40(11) . 3_776
Co2 O7 H7A 119(4) . .
Co1 O7 H7A 109(4) . .
Co1 O7 H7A 116(4) 3_776 .
H1WA O1W H1WB 114.6(2) . .

loop_
_geom_bond_atom_site_label_1
_geom_bond_atom_site_label_2
_geom_bond_distance
_geom_bond_site_symmetry_2
C1 O1 1.255(5) .
C1 O2 1.268(5) .
C1 C2 1.496(6) .
C2 C3 1.392(6) .
C2 C7 1.395(5) .
C3 C4 1.390(6) .
C3 H3 0.9300 .
C4 C5 1.387(5) .
C4 C9 1.482(6) .
C5 C6 1.388(5) .
C5 H5 0.9300 .
C6 C7 1.390(5) .
C6 C8 1.498(5) .
C7 H7 0.9300 .
C8 O3 1.241(5) .
C8 O4 1.288(5) .
C9 C14 1.388(6) .
C9 C10 1.392(6) .
C10 C11 1.378(6) .
C10 H10 0.9300 .
C11 C12 1.379(6) .
C11 H11 0.9300 .
C12 C13 1.395(6) .
C12 C15 1.499(5) .
C13 C14 1.377(6) .
C13 H13 0.9300 .
C14 H14 0.9300 .
C15 O5 1.247(5) .
C15 O6 1.273(5) .
C16 N1 1.306(6) .
C16 N2 1.336(6) .
C16 H16 0.9300 .
C17 C18 1.341(8) .
C17 N2 1.360(8) .
C17 H17 0.9300 .
C18 N1 1.350(6) .
C18 H18 0.9300 .
C19 N2 1.475(7) .
C19 C20 1.505(9) .
C19 H19A 0.9700 .
C19 H19B 0.9700 .
C20 C21 1.375(8) .
C20 C25 1.386(8) .
C21 C22 1.369(9) .
C21 H21 0.9300 .
C22 C23 1.385(9) .
C22 H22 0.9300 .
C23 C24 1.390(8) .
C23 H23 0.9300 .
C24 C25 1.379(9) .
C24 C26 1.499(8) .
C25 H25 0.9300 .
C26 N3 1.466(6) .
C26 H26A 0.9700 .
C26 H26B 0.9700 .
C27 C28 1.350(8) .
C27 N4 1.353(6) .
C27 H27 0.9300 .
C28 N3 1.343(7) .
C28 H28 0.9300 .
C29 N4 1.311(6) .
C29 N3 1.342(6) .
C29 H29 0.9300 .
Co1 O1 2.071(3) .
Co1 O7 2.071(3) .
Co1 O4 2.076(3) 1_565
Co1 N4 2.111(4) 2_655
Co1 O7 2.118(3) 3_776
Co1 O5 2.142(3) 2_755
Co2 O7 1.968(3) .
Co2 O6 1.992(3) 4_576
Co2 O2 2.002(3) .
Co2 N1 2.057(4) .
Co2 O4 2.253(3) 3_766
N4 Co1 2.111(4) 2_645
O4 Co1 2.076(3) 1_545
O4 Co2 2.253(3) 3_766
O5 Co1 2.142(3) 2_745
O6 Co2 1.992(3) 4_675
O7 Co1 2.118(3) 3_776
O7 H7A 0.8200(11) .
O1W H1WA 0.8201(11) .
O1W H1WB 0.8200(11) .
